data_4321610
loop_
_publ_author_name
'Andr\'e Cogne'
'Jean Laugier'
'Dominique Luneau'
'Paul Rey'

_publ_contact_author
;
Luneau, Dominique
Service de Chimie Inorganique et Biologique (UMR 5046)
D\'epartement de Recherche Fondamentale sur la Mati\`ere Condens\'ee
CEA-Grenoble
38054 Grenoble cedex 9, France
;
_publ_contact_author_email luneau@drfmc.ceng.cea.fr
_publ_contact_author_fax '33 4 76 88 50 90'
_publ_contact_author_phone '33 4 76 88 44 62'
_publ_section_title
;
 Novel Square Planar Copper(II) Complexes with Imino or Nitronyl Nitroxide
 Radicals Exhibiting Large Ferro- and Antiferromagnetic Interactions
;
_journal_name_full 'Inorganic Chemistry'
_journal_page_first 5510
_journal_page_last 5514
_journal_paper_doi 10.1021/ic0005590
_journal_volume 39
_journal_year 2000
_chemical_formula_sum 'C30 H34 Cu F6 N4 O6'
_chemical_formula_weight 724.15
_chemical_name_systematic
;
 ?
;
_space_group_IT_number 14
_symmetry_cell_setting monoclinic
_symmetry_space_group_name_Hall '-P 2yn'
_symmetry_space_group_name_H-M 'P 1 21/n 1'
_atom_sites_solution_hydrogens geom
_atom_sites_solution_primary direct
_atom_sites_solution_secondary difmap
_audit_creation_method SHELXL-97
_cell_angle_alpha 90.00
_cell_angle_beta 114.200(10)
_cell_angle_gamma 90.00
_cell_formula_units_Z 2
_cell_length_a 11.059(2)
_cell_length_b 15.2890(10)
_cell_length_c 10.694(2)
_cell_measurement_temperature 298(2)
_cell_volume 1649.3(5)
_computing_structure_refinement 'SHELXL-97 (Sheldrick, 1997)'
_computing_structure_solution 'SHELXS-97 (Sheldrick, 1990)'
_diffrn_ambient_temperature 298(2)
_diffrn_measured_fraction_theta_full 0.428
_diffrn_measured_fraction_theta_max 0.428
_diffrn_radiation_monochromator graphite
_diffrn_radiation_source 'fine-focus sealed tube'
_diffrn_radiation_type MoK\a
_diffrn_radiation_wavelength 0.71060
_diffrn_reflns_av_R_equivalents 0.0191
_diffrn_reflns_av_sigmaI/netI 0.0316
_diffrn_reflns_limit_h_max 11
_diffrn_reflns_limit_h_min -13
_diffrn_reflns_limit_k_max 12
_diffrn_reflns_limit_k_min 0
_diffrn_reflns_limit_l_max 12
_diffrn_reflns_limit_l_min 0
_diffrn_reflns_number 3263
_diffrn_reflns_theta_full 24.92
_diffrn_reflns_theta_max 24.92
_diffrn_reflns_theta_min 2.23
_exptl_absorpt_coefficient_mu 0.743
_exptl_absorpt_correction_T_max 0.8656
_exptl_absorpt_correction_T_min 0.8656
_exptl_crystal_density_diffrn 1.458
_exptl_crystal_density_method 'not measured'
_exptl_crystal_F_000 746
_exptl_crystal_size_max 0.20
_exptl_crystal_size_mid 0.20
_exptl_crystal_size_min 0.20
_refine_diff_density_max 0.247
_refine_diff_density_min -0.141
_refine_diff_density_rms 0.081
_refine_ls_extinction_method none
_refine_ls_goodness_of_fit_ref 1.057
_refine_ls_hydrogen_treatment mixed
_refine_ls_matrix_type full
_refine_ls_number_parameters 217
_refine_ls_number_reflns 1781
_refine_ls_number_restraints 0
_refine_ls_restrained_S_all 1.057
_refine_ls_R_factor_all 0.0583
_refine_ls_R_factor_gt 0.0583
_refine_ls_shift/su_max 0.992
_refine_ls_shift/su_mean 0.278
_refine_ls_structure_factor_coef Fsqd
_refine_ls_weighting_details 'calc w=1/[\s^2^(Fo^2^)+(0.1000P)^2^+0.0000P] where P=(Fo^2^+2Fc^2^)/3'
_refine_ls_weighting_scheme calc
_refine_ls_wR_factor_gt 0.1280
_refine_ls_wR_factor_ref 0.1280
_reflns_number_gt 1780
_reflns_number_total 1781
_reflns_threshold_expression >2sigma(I)
_cod_data_source_file ic0005590_2.cif
_cod_data_source_block ac206
_cod_original_cell_volume 1649.3(4)
_cod_database_code 4321610

loop_
_symmetry_equiv_pos_as_xyz
'x, y, z'
'-x+1/2, y+1/2, -z+1/2'
'-x, -y, -z'
'x-1/2, -y-1/2, z-1/2'

loop_
_atom_site_label
_atom_site_type_symbol
_atom_site_fract_x
_atom_site_fract_y
_atom_site_fract_z
_atom_site_U_iso_or_equiv
_atom_site_adp_type
_atom_site_occupancy
_atom_site_symmetry_multiplicity
_atom_site_calc_flag
_atom_site_refinement_flags
_atom_site_disorder_assembly
_atom_site_disorder_group
Cu1 Cu 0.0000 0.0000 0.0000 0.0304(3) Uani 1 2 d S . .
O1 O 0.0538(3) -0.0059(2) 0.1976(3) 0.044(3) Uani 1 1 d . . .
O2 O 0.5131(3) -0.0418(3) 0.1521(4) 0.059(4) Uani 1 1 d . . .
O3 O 0.1068(4) -0.1463(3) 0.2054(5) 0.070(5) Uani 1 1 d . . .
N1 N 0.1886(3) 0.0231(2) 0.0343(4) 0.033(3) Uani 1 1 d . . .
N2 N 0.4057(3) -0.0010(3) 0.1233(4) 0.040(3) Uani 1 1 d . . .
C1 C 0.0951(4) -0.0769(3) 0.2542(5) 0.043(3) Uani 1 1 d . . .
C2 C 0.1331(7) -0.0760(4) 0.4102(6) 0.062(4) Uani 1 1 d . . .
C3 C 0.2794(4) -0.0349(3) 0.0506(5) 0.034(3) Uani 1 1 d . . .
C4 C 0.2529(4) 0.1127(3) 0.0725(5) 0.037(3) Uani 1 1 d . . .
C5 C 0.3961(4) 0.0887(3) 0.1772(5) 0.042(4) Uani 1 1 d . . .
C6 C 0.2509(5) 0.1510(3) -0.0622(6) 0.047(3) Uani 1 1 d . . .
H6A H 0.1613 0.1648 -0.1232 0.111 Uiso 1 1 calc R . .
H6B H 0.3037 0.2032 -0.0423 0.111 Uiso 1 1 calc R . .
H6C H 0.2863 0.1088 -0.1046 0.111 Uiso 1 1 calc R . .
C7 C 0.1752(5) 0.1704(3) 0.1305(6) 0.052(4) Uani 1 1 d . . .
H5A H 0.0888 0.1821 0.0601 0.079 Uiso 1 1 calc R . .
H5B H 0.2216 0.2246 0.1623 0.079 Uiso 1 1 calc R . .
H5C H 0.1663 0.1408 0.2055 0.079 Uiso 1 1 calc R . .
C8 C 0.5071(5) 0.1477(4) 0.1741(7) 0.061(4) Uani 1 1 d . . .
H8A H 0.5908 0.1280 0.2416 0.139 Uiso 1 1 calc R . .
H8B H 0.5081 0.1452 0.0848 0.139 Uiso 1 1 calc R . .
H8C H 0.49172 0.2069 0.1940 0.139 Uiso 1 1 calc R . .
C9 C 0.4083(6) 0.0760(4) 0.3252(6) 0.069(5) Uani 1 1 d . . .
H9A H 0.4983 0.0614 0.3840 0.092 Uiso 1 1 calc R . .
H9B H 0.3837 0.1291 0.3566 0.092 Uiso 1 1 calc R . .
H9C H 0.3507 0.0295 0.3270 0.092 Uiso 1 1 calc R . .
C10 C 0.2587(4) -0.1248(3) 0.0026(5) 0.036(3) Uani 1 1 d . . .
C11 C 0.3272(5) -0.1955(3) 0.0816(5) 0.047(4) Uani 1 1 d . . .
H11A H 0.3864 -0.1860 0.1757 0.065 Uiso 1 1 calc R . .
C12 C 0.3073(6) -0.2794(3) 0.0254(6) 0.057(4) Uani 1 1 d . . .
H12A H 0.3520 -0.3281 0.0821 0.071 Uiso 1 1 calc R . .
C13 C 0.2241(6) -0.2935(4) -0.1108(7) 0.059(4) Uani 1 1 d . . .
H13A H 0.2123 -0.3515 -0.1484 0.048 Uiso 1 1 calc R . .
C14 C 0.1573(5) -0.2232(4) -0.1934(6) 0.056(5) Uani 1 1 d . . .
H14A H 0.0998 -0.2331 -0.2879 0.041 Uiso 1 1 calc R . .
C15 C 0.1734(4) -0.1377(3) -0.1396(5) 0.044(4) Uani 1 1 d . . .
H15A H 0.1267 -0.0895 -0.1962 0.107 Uiso 1 1 calc R . .
F1 F 0.1567(7) -0.0007(3) 0.4661(4) 0.134(5) Uani 1 1 d . . .
F2 F 0.05456(7) -0.1194(5) 0.4441(5) 0.169(6) Uani 1 1 d . . .
F3 F 0.2444(6) -0.1190(4) 0.4758(5) 0.145(5) Uani 1 1 d . . .

loop_
_atom_site_aniso_label
_atom_site_aniso_U_11
_atom_site_aniso_U_22
_atom_site_aniso_U_33
_atom_site_aniso_U_23
_atom_site_aniso_U_13
_atom_site_aniso_U_12
Cu1 0.0255(3) 0.0320(3) 0.0383(4) 0.0041(4) 0.0114(3) 0.0022(3)
O1 0.042(6) 0.053(2) 0.045(2) 0.009(2) 0.015(4) 0.004(2)
O2 0.028(2) 0.070(2) 0.084(2) -0.002(2) 0.015(2) 0.010(2)
O3 0.097(3) 0.055(3) 0.074(3) -0.002(2) 0.036(2) 0.015(2)
N1 0.030(2) 0.032(2) 0.041(2) -0.003(1) 0.014(1) -0.001(1)
N2 0.029(2) 0.047(2) 0.049(2) -0.006(2) 0.014(2) 0.004(2)
C1 0.034(2) 0.046(3) 0.055(3) 0.001(2) 0.017(2) 0.001(2)
C2 0.084(4) 0.056(3) 0.056(4) 0.014(3) 0.024(2) -0.003(3)
C3 0.030(2) 0.039(2) 0.038(2) -0.001(1) 0.014(2) 0.004(2)
C4 0.034(2) 0.033(2) 0.053(3) -0.007(2) 0.021(2) -0.006(2)
C5 0.034(2) 0.048(2) 0.051(3) -0.012(2) 0.017(2) -0.008(2)
C6 0.058(3) 0.047(3) 0.056(3) 0.010(2) 0.029(3) -0.005(2)
C7 0.052(3) 0.042(3) 0.079(4) -0.019(3) 0.038(3) -0.004(2)
C8 0.041(3) 0.065(3) 0.086(4) -0.014(3) 0.028(3) -0.023(2)
C9 0.060(3) 0.097(4) 0.038(3) -0.010(3) 0.018(3) -0.012(3)
C10 0.033(2) 0.382(2) 0.044(3) -0.004(2) 0.021(2) 0.003(2)
C11 0.056(3) 0.44(3) 0.050(3) 0.003(2) 0.023(2) 0.091(2)
C12 0.079(4) 0.041(3) 0.067(4) 0.002(3) 0.038(3) 0.008(3)
C13 0.072(4) 0.047(3) 0.073(4) -0.014(3) 0.037(3) -0.005(3)
C14 0.051(3) 0.062(3) 0.063(4) -0.021(3) 0.021(3) -0.040(3)
C15 0.037(3) 0.047(3) 0.052(3) -0.070(2) 0.013(2) 0.038(2)
F1 0.306(7) 0.062(2) 0.060(2) -0.011(5) 0.063(3) -0.022(4)
F2 0.226(6) 0.228(6) 0.092(4) -0.026(4) 0.097(4) -0.127(6)
F3 0.181(6) 0.156(5) 0.088(4) 0.016(4) -0.026(4) 0.068(4)

loop_
_atom_type_symbol
_atom_type_description
_atom_type_scat_dispersion_real
_atom_type_scat_dispersion_imag
_atom_type_scat_source
F F 0.0171 0.0103 'International Tables Vol C Tables 4.2.6.8 and 6.1.1.4'
O O 0.0106 0.0060 'International Tables Vol C Tables 4.2.6.8 and 6.1.1.4'
N N 0.0061 0.0033 'International Tables Vol C Tables 4.2.6.8 and 6.1.1.4'
C C 0.0033 0.0016 'International Tables Vol C Tables 4.2.6.8 and 6.1.1.4'
H H 0.0000 0.0000 'International Tables Vol C Tables 4.2.6.8 and 6.1.1.4'
Cu Cu 0.3201 1.2651 'International Tables Vol C Tables 4.2.6.8 and 6.1.1.4'

loop_
_geom_angle_atom_site_label_1
_geom_angle_atom_site_label_2
_geom_angle_atom_site_label_3
_geom_angle
_geom_angle_site_symmetry_1
_geom_angle_site_symmetry_3
_geom_angle_publ_flag
O1 Cu1 O1 180.0 3 . ?
O1 Cu1 N1 91.3(3) 3 . ?
O1 Cu1 N1 88.7(3) . . ?
O1 Cu1 N1 88.7(3) 3 3 ?
O1 Cu1 N1 91.3(3) . 3 ?
N1 Cu1 N1 180.0 . 3 ?
C1 O1 Cu1 117.3(3) . . ?
C3 N1 C4 109.2(3) . . ?
C3 N1 Cu1 126.6(3) . . ?
C4 N1 Cu1 123.2(3) . . ?
O2 N2 C3 125.5(3) . . ?
O2 N2 C5 126.2(4) . . ?
C3 N2 C5 108.3(4) . . ?
O3 C1 O1 129.9(5) . . ?
O3 C1 C2 116.3(5) . . ?
O1 C1 C2 113.7(5) . . ?
F2 C2 F1 110.7(7) . . ?
F2 C2 F3 101.5(8) . . ?
F1 C2 F3 104.5(7) . . ?
F2 C2 C1 112.9(5) . . ?
F1 C2 C1 115.3(5) . . ?
F3 C2 C1 110.7(5) . . ?
N1 C3 N2 111.5(4) . . ?
N1 C3 C10 126.9(4) . . ?
N2 C3 C10 121.5(2) . . ?
N1 C4 C7 110.5(5) . . ?
N1 C4 C6 105.5(4) . . ?
C7 C4 C6 111.1(4) . . ?
N1 C4 C5 102.0(5) . . ?
C5 C4 C7 114.7(4) . . ?
C6 C4 C5 112.3(4) . . ?
N2 C5 C8 110.2(5) . . ?
N2 C5 C9 106.4(4) . . ?
C8 C5 C9 110.9(5) . . ?
N2 C5 C4 98.5(5) . . ?
C8 C5 C4 115.8(4) . . ?
C9 C5 C4 114.0(5) . . ?
C15 C10 C11 120.0(4) . . ?
C15 C10 C3 118.5(4) . . ?
C11 C10 C3 121.5(4) . . ?
C12 C11 C10 119.4(4) . . ?
C13 C12 C11 121.1(5) . . ?
C12 C13 C14 119.9(6) . . ?
C13 C14 C15 120.7(5) . . ?
C10 C15 C14 118.9(4) . . ?

loop_
_geom_bond_atom_site_label_1
_geom_bond_atom_site_label_2
_geom_bond_distance
_geom_bond_site_symmetry_2
_geom_bond_publ_flag
Cu1 O1 1.948(4) 3 ?
Cu1 O1 1.948(4) . ?
Cu1 N1 1.995(2) . ?
Cu1 N1 1.995(2) 3 ?
O1 C1 1.236(5) . ?
O2 N2 1.263(5) . ?
O3 C1 1.207(7) . ?
N1 C3 1.295(5) . ?
N1 C4 1.520(5) . ?
N2 C3 1.391(5) . ?
N2 C5 1.510(6) . ?
C1 C2 1.548(8) . ?
C2 F2 1.260(11) . ?
C2 F1 1.285(8) . ?
C2 F3 1.312(9) . ?
C3 C10 1.467(6) . ?
C4 C5 1.563(6) . ?
C4 C6 1.532(8) . ?
C4 C7 1.518(8) . ?
C5 C8 1.521(8) . ?
C5 C9 1.531(8) . ?
C10 C15 1.391(7) . ?
C10 C11 1.403(6) . ?
C11 C12 1.385(6) . ?
C12 C13 1.364(8) . ?
C13 C14 1.384(8) . ?
C14 C15 1.399(7) . ?
